data_4078665
loop_
_publ_author_name
'Nikolin, Alexei A.'
'Kramarova, Evgeniya P.'
'Shipov, Aleksander G.'
'Baukov, Yuri I.'
'Negrebetsky, Vadim V.'
'Korlyukov, Alexander A.'
'Arkhipov, Dmitry E.'
'Bowden, Allen'
'Bylikin, Sergey Yu.'
'Bassindale, Alan R.'
'Taylor, Peter G.'

_publ_section_title
;
 Synthesis, Structures, and Stereodynamic Behavior of Novel
 Pentacoordinate Fluorosilanes: Fluorosilyl Derivatives of Proline
;
_journal_issue 14
_journal_name_full Organometallics
_journal_page_first 4988
_journal_paper_doi 10.1021/om3002697
_journal_volume 31
_journal_year 2012
_chemical_absolute_configuration ad
_chemical_formula_moiety 'C15 H22 Cl F N2 O3 S Si'
_chemical_formula_sum 'C15 H22 Cl F N2 O3 S Si'
_chemical_formula_weight 392.95
_chemical_name_systematic
; 
 ? 
;
_space_group_IT_number 19
_symmetry_cell_setting orthorhombic
_symmetry_space_group_name_Hall 'P 2ac 2ab'
_symmetry_space_group_name_H-M 'P 21 21 21'
_atom_sites_solution_hydrogens geom
_atom_sites_solution_primary direct
_atom_sites_solution_secondary difmap
_audit_creation_method SHELXL-97
_cell_angle_alpha 90.00
_cell_angle_beta 90.00
_cell_angle_gamma 90.00
_cell_formula_units_Z 4
_cell_length_a 6.2703(4)
_cell_length_b 16.3805(10)
_cell_length_c 17.9546(11)
_cell_measurement_reflns_used 8906
_cell_measurement_temperature 100(2)
_cell_measurement_theta_max 30.38
_cell_measurement_theta_min 2.27
_cell_volume 1844.1(2)
_computing_cell_refinement 'APEX2 (Bruker, 2005)'
_computing_data_collection 'APEX2 (Bruker, 2005)'
_computing_data_reduction 'APEX2 (Bruker, 2005)'
_computing_molecular_graphics 'SHELXTL ver. 5.1 (Sheldrick, 1998)'
_computing_publication_material 'SHELXTL ver. 5.1 (Sheldrick, 1998)'
_computing_structure_refinement 'SHELXTL ver. 5.1 (Sheldrick, 1998)'
_computing_structure_solution 'SHELXTL ver. 5.1 (Sheldrick, 1998)'
_diffrn_ambient_temperature 100(2)
_diffrn_measured_fraction_theta_full 0.998
_diffrn_measured_fraction_theta_max 0.998
_diffrn_measurement_device_type 'Bruker APEX II CCD area detector'
_diffrn_measurement_method '\f and \w scans'
_diffrn_radiation_monochromator graphite
_diffrn_radiation_source 'fine-focus sealed tube'
_diffrn_radiation_type MoK\a
_diffrn_radiation_wavelength 0.71073
_diffrn_reflns_av_R_equivalents 0.0321
_diffrn_reflns_av_sigmaI/netI 0.0260
_diffrn_reflns_limit_h_max 8
_diffrn_reflns_limit_h_min -8
_diffrn_reflns_limit_k_max 23
_diffrn_reflns_limit_k_min -23
_diffrn_reflns_limit_l_max 25
_diffrn_reflns_limit_l_min -25
_diffrn_reflns_number 24335
_diffrn_reflns_theta_full 30.54
_diffrn_reflns_theta_max 30.54
_diffrn_reflns_theta_min 1.68
_exptl_absorpt_coefficient_mu 0.411
_exptl_absorpt_correction_T_max 0.9187
_exptl_absorpt_correction_T_min 0.8866
_exptl_absorpt_correction_type multi-scan
_exptl_absorpt_process_details 'APEX2 (Bruker, 2005)'
_exptl_crystal_colour colorless
_exptl_crystal_density_diffrn 1.415
_exptl_crystal_density_method 'not measured'
_exptl_crystal_description prism
_exptl_crystal_F_000 824
_exptl_crystal_size_max 0.30
_exptl_crystal_size_mid 0.22
_exptl_crystal_size_min 0.21
_refine_diff_density_max 0.356
_refine_diff_density_min -0.251
_refine_diff_density_rms 0.047
_refine_ls_abs_structure_details 'Flack H D (1983), Acta Cryst. A39, 876-881'
_refine_ls_abs_structure_Flack 0.00(4)
_refine_ls_extinction_method none
_refine_ls_goodness_of_fit_ref 1.010
_refine_ls_hydrogen_treatment constr
_refine_ls_matrix_type full
_refine_ls_number_parameters 220
_refine_ls_number_reflns 5615
_refine_ls_number_restraints 0
_refine_ls_restrained_S_all 1.010
_refine_ls_R_factor_all 0.0310
_refine_ls_R_factor_gt 0.0278
_refine_ls_shift/su_max 0.001
_refine_ls_shift/su_mean 0.000
_refine_ls_structure_factor_coef Fsqd
_refine_ls_weighting_details 'calc w=1/[\s^2^(Fo^2^)+(0.0207P)^2^+0.7210P] where P=(Fo^2^+2Fc^2^)/3'
_refine_ls_weighting_scheme calc
_refine_ls_wR_factor_gt 0.0606
_refine_ls_wR_factor_ref 0.0618
_reflns_number_gt 5269
_reflns_number_total 5615
_reflns_threshold_expression I>2u(I)
_cod_data_source_file om3002697_si_004.cif
_cod_data_source_block 117a
_cod_depositor_comments
;
The following automatic conversions were performed:

'_symmetry_cell_setting' value 'Orthorhombic' changed to
'orthorhombic' according to
/home/saulius/struct/CIF-dictionaries/cif_core.dic dictionary named
'cif_core.dic' version 2.4.2 from 2011-04-26.

Automatic conversion script
Id: cif_fix_values 1891 2012-01-12 08:04:46Z andrius 
;
_cod_database_code 4078665

loop_
_symmetry_equiv_pos_as_xyz
'x, y, z'
'-x+1/2, -y, z+1/2'
'-x, y+1/2, -z+1/2'
'x+1/2, -y+1/2, -z'

loop_
_atom_site_label
_atom_site_type_symbol
_atom_site_fract_x
_atom_site_fract_y
_atom_site_fract_z
_atom_site_U_iso_or_equiv
_atom_site_adp_type
_atom_site_occupancy
_atom_site_symmetry_multiplicity
_atom_site_calc_flag
_atom_site_refinement_flags
S1 S 0.63190(5) 0.68246(2) 0.796112(19) 0.01872(7) Uani 1 1 d .
Si1 Si 0.52003(6) 0.52437(2) 1.06777(2) 0.01605(7) Uani 1 1 d .
F1 F 0.53936(15) 0.53986(6) 1.15952(4) 0.02543(19) Uani 1 1 d .
O1 O 0.46551(17) 0.52041(6) 0.95065(5) 0.02035(19) Uani 1 1 d .
O2 O 0.61195(19) 0.72408(6) 0.86609(6) 0.0263(2) Uani 1 1 d .
O3 O 0.83797(17) 0.66770(7) 0.76443(6) 0.0298(2) Uani 1 1 d .
N1 N 0.27484(18) 0.63103(7) 0.97966(6) 0.0154(2) Uani 1 1 d .
N2 N 0.51778(18) 0.59473(6) 0.80724(6) 0.0163(2) Uani 1 1 d .
C1 C 0.8065(2) 0.54003(10) 1.04482(9) 0.0265(3) Uani 1 1 d .
H1A H 0.8946 0.5057 1.0773 0.040 Uiso 1 1 calc R
H1B H 0.8440 0.5975 1.0524 0.040 Uiso 1 1 calc R
H1C H 0.8318 0.5251 0.9927 0.040 Uiso 1 1 calc R
C2 C 0.4146(2) 0.41814(9) 1.07001(9) 0.0261(3) Uani 1 1 d .
H2A H 0.4653 0.3906 1.1151 0.039 Uiso 1 1 calc R
H2B H 0.4647 0.3884 1.0260 0.039 Uiso 1 1 calc R
H2C H 0.2584 0.4195 1.0701 0.039 Uiso 1 1 calc R
C3 C 0.3343(2) 0.61442(8) 1.05706(7) 0.0159(2) Uani 1 1 d .
H3A H 0.2032 0.6040 1.0863 0.019 Uiso 1 1 calc R
H3B H 0.4040 0.6635 1.0781 0.019 Uiso 1 1 calc R
C4 C 0.3548(2) 0.57964(7) 0.92971(7) 0.0152(2) Uani 1 1 d .
C5 C 0.1439(2) 0.70224(8) 0.96239(7) 0.0188(3) Uani 1 1 d .
H5A H 0.0180 0.6850 0.9341 0.028 Uiso 1 1 calc R
H5B H 0.2272 0.7410 0.9327 0.028 Uiso 1 1 calc R
H5C H 0.0985 0.7285 1.0088 0.028 Uiso 1 1 calc R
C6 C 0.3106(2) 0.59189(8) 0.84720(7) 0.0152(2) Uani 1 1 d .
H6A H 0.2272 0.6431 0.8386 0.018 Uiso 1 1 calc R
C7 C 0.1971(2) 0.51780(9) 0.81246(8) 0.0201(3) Uani 1 1 d .
H7A H 0.1191 0.4864 0.8509 0.024 Uiso 1 1 calc R
H7B H 0.0951 0.5353 0.7735 0.024 Uiso 1 1 calc R
C8 C 0.3767(3) 0.46692(8) 0.77888(8) 0.0224(3) Uani 1 1 d .
H8A H 0.4475 0.4331 0.8173 0.027 Uiso 1 1 calc R
H8B H 0.3229 0.4310 0.7387 0.027 Uiso 1 1 calc R
C9 C 0.5277(2) 0.53144(8) 0.74821(8) 0.0219(3) Uani 1 1 d .
H9A H 0.6741 0.5097 0.7424 0.026 Uiso 1 1 calc R
H9B H 0.4773 0.5529 0.6998 0.026 Uiso 1 1 calc R
C10 C 0.4782(2) 0.73702(8) 0.73060(7) 0.0176(2) Uani 1 1 d .
C11 C 0.3065(2) 0.78397(8) 0.75470(8) 0.0212(3) Uani 1 1 d .
H11A H 0.2813 0.7910 0.8065 0.025 Uiso 1 1 calc R
C12 C 0.1724(2) 0.82037(9) 0.70327(8) 0.0237(3) Uani 1 1 d .
H12A H 0.0541 0.8522 0.7191 0.028 Uiso 1 1 calc R
C13 C 0.2142(3) 0.80942(9) 0.62822(8) 0.0253(3) Uani 1 1 d .
C14 C 0.3885(3) 0.76550(9) 0.60347(8) 0.0276(3) Uani 1 1 d .
H14A H 0.4169 0.7608 0.5517 0.033 Uiso 1 1 calc R
C15 C 0.5214(3) 0.72835(8) 0.65503(8) 0.0237(3) Uani 1 1 d .
H15A H 0.6407 0.6973 0.6389 0.028 Uiso 1 1 calc R
Cl1 Cl 0.04021(9) 0.85166(3) 0.56345(2) 0.04362(12) Uani 1 1 d .

loop_
_atom_site_aniso_label
_atom_site_aniso_U_11
_atom_site_aniso_U_22
_atom_site_aniso_U_33
_atom_site_aniso_U_23
_atom_site_aniso_U_13
_atom_site_aniso_U_12
S1 0.01621(14) 0.02081(15) 0.01913(15) -0.00012(12) -0.00187(12) -0.00266(12)
Si1 0.01439(16) 0.01797(15) 0.01579(15) 0.00304(13) -0.00134(13) 0.00015(13)
F1 0.0280(4) 0.0329(5) 0.0153(4) 0.0033(3) -0.0039(3) 0.0038(4)
O1 0.0250(5) 0.0190(4) 0.0171(4) 0.0001(4) -0.0021(4) 0.0076(4)
O2 0.0326(6) 0.0252(5) 0.0211(5) -0.0040(4) -0.0070(4) -0.0063(5)
O3 0.0163(5) 0.0362(6) 0.0368(6) 0.0039(5) 0.0022(4) -0.0012(4)
N1 0.0168(5) 0.0168(5) 0.0126(5) 0.0000(4) -0.0008(4) 0.0027(4)
N2 0.0166(5) 0.0176(5) 0.0147(5) -0.0015(4) 0.0014(4) 0.0009(4)
C1 0.0156(6) 0.0320(8) 0.0319(8) 0.0026(6) -0.0007(6) -0.0001(6)
C2 0.0287(8) 0.0211(6) 0.0285(7) 0.0055(6) 0.0014(6) -0.0010(6)
C3 0.0165(6) 0.0196(6) 0.0114(5) 0.0000(4) -0.0006(4) -0.0003(5)
C4 0.0154(5) 0.0161(5) 0.0142(5) 0.0000(4) -0.0010(5) -0.0001(5)
C5 0.0205(6) 0.0187(6) 0.0172(6) -0.0007(5) 0.0001(5) 0.0070(5)
C6 0.0154(6) 0.0164(6) 0.0138(6) -0.0003(4) -0.0012(4) 0.0020(5)
C7 0.0199(6) 0.0210(6) 0.0194(6) -0.0039(5) -0.0020(5) -0.0020(5)
C8 0.0270(7) 0.0175(6) 0.0226(6) -0.0050(5) -0.0036(6) 0.0027(6)
C9 0.0250(7) 0.0213(6) 0.0195(6) -0.0049(5) 0.0032(5) 0.0036(6)
C10 0.0191(6) 0.0163(5) 0.0175(6) 0.0007(4) -0.0004(5) -0.0029(5)
C11 0.0270(7) 0.0183(6) 0.0183(6) 0.0013(5) 0.0030(5) -0.0005(5)
C12 0.0255(7) 0.0195(6) 0.0261(7) 0.0017(6) -0.0005(6) 0.0014(5)
C13 0.0367(8) 0.0157(6) 0.0236(7) 0.0019(5) -0.0110(6) -0.0008(6)
C14 0.0474(10) 0.0205(7) 0.0150(6) -0.0015(5) 0.0000(6) 0.0013(7)
C15 0.0319(8) 0.0192(6) 0.0201(6) -0.0007(5) 0.0052(6) 0.0012(6)
Cl1 0.0674(3) 0.02935(19) 0.0341(2) -0.00325(16) -0.0257(2) 0.0122(2)

loop_
_atom_type_symbol
_atom_type_description
_atom_type_scat_dispersion_real
_atom_type_scat_dispersion_imag
_atom_type_scat_source
C C 0.0033 0.0016 'International Tables Vol C Tables 4.2.6.8 and 6.1.1.4'
H H 0.0000 0.0000 'International Tables Vol C Tables 4.2.6.8 and 6.1.1.4'
N N 0.0061 0.0033 'International Tables Vol C Tables 4.2.6.8 and 6.1.1.4'
O O 0.0106 0.0060 'International Tables Vol C Tables 4.2.6.8 and 6.1.1.4'
F F 0.0171 0.0103 'International Tables Vol C Tables 4.2.6.8 and 6.1.1.4'
Si Si 0.0817 0.0704 'International Tables Vol C Tables 4.2.6.8 and 6.1.1.4'
S S 0.1246 0.1234 'International Tables Vol C Tables 4.2.6.8 and 6.1.1.4'
Cl Cl 0.1484 0.1585 'International Tables Vol C Tables 4.2.6.8 and 6.1.1.4'

loop_
_geom_angle_atom_site_label_1
_geom_angle_atom_site_label_2
_geom_angle_atom_site_label_3
_geom_angle
O3 S1 O2 120.43(7)
O3 S1 N2 107.35(6)
O2 S1 N2 105.99(6)
O3 S1 C10 108.28(7)
O2 S1 C10 107.18(7)
N2 S1 C10 106.90(6)
F1 Si1 C1 97.32(6)
F1 Si1 C2 98.41(6)
C1 Si1 C2 118.45(7)
F1 Si1 C3 91.52(5)
C1 Si1 C3 117.71(7)
C2 Si1 C3 120.87(7)
F1 Si1 O1 171.41(5)
C1 Si1 O1 86.60(6)
C2 Si1 O1 86.33(6)
C3 Si1 O1 79.89(5)
C4 O1 Si1 111.22(8)
C4 N1 C5 125.12(11)
C4 N1 C3 115.27(11)
C5 N1 C3 119.56(10)
C9 N2 C6 111.10(11)
C9 N2 S1 120.92(9)
C6 N2 S1 118.32(9)
Si1 C1 H1A 109.5
Si1 C1 H1B 109.5
H1A C1 H1B 109.5
Si1 C1 H1C 109.5
H1A C1 H1C 109.5
H1B C1 H1C 109.5
Si1 C2 H2A 109.5
Si1 C2 H2B 109.5
H2A C2 H2B 109.5
Si1 C2 H2C 109.5
H2A C2 H2C 109.5
H2B C2 H2C 109.5
N1 C3 Si1 113.49(9)
N1 C3 H3A 108.9
Si1 C3 H3A 108.9
N1 C3 H3B 108.9
Si1 C3 H3B 108.9
H3A C3 H3B 107.7
O1 C4 N1 119.87(12)
O1 C4 C6 119.77(11)
N1 C4 C6 120.36(11)
N1 C5 H5A 109.5
N1 C5 H5B 109.5
H5A C5 H5B 109.5
N1 C5 H5C 109.5
H5A C5 H5C 109.5
H5B C5 H5C 109.5
N2 C6 C4 108.38(10)
N2 C6 C7 103.50(10)
C4 C6 C7 112.03(11)
N2 C6 H6A 110.9
C4 C6 H6A 110.9
C7 C6 H6A 110.9
C8 C7 C6 104.46(11)
C8 C7 H7A 110.9
C6 C7 H7A 110.9
C8 C7 H7B 110.9
C6 C7 H7B 110.9
H7A C7 H7B 108.9
C9 C8 C7 102.89(11)
C9 C8 H8A 111.2
C7 C8 H8A 111.2
C9 C8 H8B 111.2
C7 C8 H8B 111.2
H8A C8 H8B 109.1
N2 C9 C8 101.57(10)
N2 C9 H9A 111.5
C8 C9 H9A 111.5
N2 C9 H9B 111.5
C8 C9 H9B 111.5
H9A C9 H9B 109.3
C15 C10 C11 120.68(13)
C15 C10 S1 119.49(11)
C11 C10 S1 119.69(10)
C12 C11 C10 120.03(13)
C12 C11 H11A 120.0
C10 C11 H11A 120.0
C11 C12 C13 118.60(14)
C11 C12 H12A 120.7
C13 C12 H12A 120.7
C14 C13 C12 122.01(14)
C14 C13 Cl1 119.25(12)
C12 C13 Cl1 118.74(12)
C13 C14 C15 119.30(13)
C13 C14 H14A 120.4
C15 C14 H14A 120.4
C14 C15 C10 119.30(14)
C14 C15 H15A 120.3
C10 C15 H15A 120.3

loop_
_geom_bond_atom_site_label_1
_geom_bond_atom_site_label_2
_geom_bond_distance
S1 O3 1.4323(11)
S1 O2 1.4349(11)
S1 N2 1.6177(11)
S1 C10 1.7639(14)
Si1 F1 1.6713(9)
Si1 C1 1.8607(15)
Si1 C2 1.8618(15)
Si1 C3 1.8891(13)
Si1 O1 2.1313(10)
O1 C4 1.2509(15)
N1 C4 1.3282(16)
N1 C5 1.4599(16)
N1 C3 1.4643(16)
N2 C9 1.4839(16)
N2 C6 1.4849(17)
C1 H1A 0.9800
C1 H1B 0.9800
C1 H1C 0.9800
C2 H2A 0.9800
C2 H2B 0.9800
C2 H2C 0.9800
C3 H3A 0.9900
C3 H3B 0.9900
C4 C6 1.5205(17)
C5 H5A 0.9800
C5 H5B 0.9800
C5 H5C 0.9800
C6 C7 1.5390(18)
C6 H6A 1.0000
C7 C8 1.525(2)
C7 H7A 0.9900
C7 H7B 0.9900
C8 C9 1.522(2)
C8 H8A 0.9900
C8 H8B 0.9900
C9 H9A 0.9900
C9 H9B 0.9900
C10 C15 1.3910(19)
C10 C11 1.392(2)
C11 C12 1.384(2)
C11 H11A 0.9500
C12 C13 1.385(2)
C12 H12A 0.9500
C13 C14 1.382(2)
C13 Cl1 1.7381(15)
C14 C15 1.386(2)
C14 H14A 0.9500
C15 H15A 0.9500

loop_
_geom_torsion_atom_site_label_1
_geom_torsion_atom_site_label_2
_geom_torsion_atom_site_label_3
_geom_torsion_atom_site_label_4
_geom_torsion
C1 Si1 O1 C4 -114.36(10)
C2 Si1 O1 C4 126.83(10)
C3 Si1 O1 C4 4.57(9)
O3 S1 N2 C9 -43.64(12)
O2 S1 N2 C9 -173.54(11)
C10 S1 N2 C9 72.36(12)
O3 S1 N2 C6 173.28(9)
O2 S1 N2 C6 43.37(11)
C10 S1 N2 C6 -70.72(10)
C4 N1 C3 Si1 1.72(14)
C5 N1 C3 Si1 -175.79(10)
F1 Si1 C3 N1 176.62(9)
C1 Si1 C3 N1 77.54(11)
C2 Si1 C3 N1 -82.65(11)
O1 Si1 C3 N1 -3.15(9)
Si1 O1 C4 N1 -5.06(15)
Si1 O1 C4 C6 175.58(9)
C5 N1 C4 O1 179.93(12)
C3 N1 C4 O1 2.58(18)
C5 N1 C4 C6 -0.7(2)
C3 N1 C4 C6 -178.06(11)
C9 N2 C6 C4 123.03(11)
S1 N2 C6 C4 -90.50(11)
C9 N2 C6 C7 3.93(13)
S1 N2 C6 C7 150.40(9)
O1 C4 C6 N2 -54.99(16)
N1 C4 C6 N2 125.66(12)
O1 C4 C6 C7 58.58(16)
N1 C4 C6 C7 -120.77(13)
N2 C6 C7 C8 21.13(13)
C4 C6 C7 C8 -95.42(12)
C6 C7 C8 C9 -37.95(13)
C6 N2 C9 C8 -27.18(14)
S1 N2 C9 C8 -172.65(9)
C7 C8 C9 N2 39.22(13)
O3 S1 C10 C15 27.25(13)
O2 S1 C10 C15 158.59(11)
N2 S1 C10 C15 -88.13(12)
O3 S1 C10 C11 -156.95(11)
O2 S1 C10 C11 -25.61(13)
N2 S1 C10 C11 87.67(12)
C15 C10 C11 C12 2.2(2)
S1 C10 C11 C12 -173.57(11)
C10 C11 C12 C13 -0.5(2)
C11 C12 C13 C14 -2.0(2)
C11 C12 C13 Cl1 177.49(11)
C12 C13 C14 C15 2.6(2)
Cl1 C13 C14 C15 -176.80(12)
C13 C14 C15 C10 -0.9(2)
C11 C10 C15 C14 -1.5(2)
S1 C10 C15 C14 174.27(12)
